data_2238500
loop_
_publ_author_name
'Selvakumaran, N.'
'Karvembu, R.'
'Ng, Seik Weng'
'Tiekink, Edward R. T.'

_publ_section_title
;
 1-[3-({[Bis(2-methylpropyl)carbamothioyl]amino}carbonyl)benzoyl]-3,3-bis(2-methylpropyl)thiourea
;
_journal_issue 9
_journal_name_full 'Acta Crystallographica Section E'
_journal_page_first o1368
_journal_paper_doi 10.1107/S1600536813021053
_journal_volume 69
_journal_year 2013
_chemical_formula_iupac 'C26 H42 N4 O2 S2'
_chemical_formula_moiety 'C26 H42 N4 O2 S2'
_chemical_formula_sum 'C26 H42 N4 O2 S2'
_chemical_formula_weight 506.76
_chemical_name_systematic
1-[3-({[Bis(2-methylpropyl)carbamothioyl]amino}carbonyl)benzoyl]-3,3-bis(2-methylpropyl)thiourea
_space_group_IT_number 14
_symmetry_cell_setting monoclinic
_symmetry_space_group_name_Hall '-P 2ybc'
_symmetry_space_group_name_H-M 'P 1 21/c 1'
_atom_sites_solution_hydrogens geom
_atom_sites_solution_primary direct
_atom_sites_solution_secondary difmap
_audit_creation_method SHELXL-97
_cell_angle_alpha 90.00
_cell_angle_beta 103.883(2)
_cell_angle_gamma 90.00
_cell_formula_units_Z 4
_cell_length_a 12.6926(2)
_cell_length_b 11.8015(2)
_cell_length_c 19.9701(4)
_cell_measurement_reflns_used 7250
_cell_measurement_temperature 100(2)
_cell_measurement_theta_max 74.1988
_cell_measurement_theta_min 3.5841
_cell_volume 2903.97(9)
_computing_cell_refinement 'CrysAlis PRO (Agilent, 2013)'
_computing_data_collection 'CrysAlis PRO (Agilent, 2013)'
_computing_data_reduction 'CrysAlis PRO (Agilent, 2013)'
_computing_molecular_graphics
;
ORTEP-3 for Windows (Farrugia, 2012) and DIAMOND (Brandenburg,
2006)
;
_computing_publication_material 'publCIF (Westrip, 2010)'
_computing_structure_refinement 'SHELXL97 (Sheldrick, 2008)'
_computing_structure_solution 'SHELXS97 (Sheldrick, 2008)'
_diffrn_ambient_temperature 100(2)
_diffrn_detector_area_resol_mean 10.4041
_diffrn_measured_fraction_theta_full 0.970
_diffrn_measured_fraction_theta_max 0.970
_diffrn_measurement_device_type 'Agilent SuperNova Dual diffractometer with an Atlas detector'
_diffrn_measurement_method '\w scan'
_diffrn_radiation_monochromator Mirror
_diffrn_radiation_source 'SuperNova (Cu) X-ray Source'
_diffrn_radiation_type CuK\a
_diffrn_radiation_wavelength 1.54184
_diffrn_reflns_av_R_equivalents 0.0279
_diffrn_reflns_av_sigmaI/netI 0.0327
_diffrn_reflns_limit_h_max 13
_diffrn_reflns_limit_h_min -15
_diffrn_reflns_limit_k_max 14
_diffrn_reflns_limit_k_min -12
_diffrn_reflns_limit_l_max 24
_diffrn_reflns_limit_l_min -24
_diffrn_reflns_number 11629
_diffrn_reflns_theta_full 74.37
_diffrn_reflns_theta_max 74.37
_diffrn_reflns_theta_min 3.59
_diffrn_standards_decay_% 0
_diffrn_standards_interval_count 0
_diffrn_standards_interval_time 0
_diffrn_standards_number 0
_exptl_absorpt_coefficient_mu 1.874
_exptl_absorpt_correction_T_max 1.00000
_exptl_absorpt_correction_T_min 0.21676
_exptl_absorpt_correction_type multi-scan
_exptl_absorpt_process_details '(CrysAlis PRO; Agilent, 2013)'
_exptl_crystal_colour colourless
_exptl_crystal_density_diffrn 1.159
_exptl_crystal_density_method 'not measured'
_exptl_crystal_description prism
_exptl_crystal_F_000 1096
_exptl_crystal_size_max 0.30
_exptl_crystal_size_mid 0.25
_exptl_crystal_size_min 0.20
_refine_diff_density_max 0.886
_refine_diff_density_min -0.816
_refine_ls_extinction_method none
_refine_ls_goodness_of_fit_ref 1.011
_refine_ls_hydrogen_treatment constr
_refine_ls_matrix_type full
_refine_ls_number_parameters 316
_refine_ls_number_reflns 5743
_refine_ls_number_restraints 30
_refine_ls_restrained_S_all 1.084
_refine_ls_R_factor_all 0.0541
_refine_ls_R_factor_gt 0.0504
_refine_ls_shift/su_max 0.001
_refine_ls_shift/su_mean 0.000
_refine_ls_structure_factor_coef Fsqd
_refine_ls_weighting_details 'calc w=1/[\s^2^(Fo^2^)+(0.0843P)^2^+2.3640P] where P=(Fo^2^+2Fc^2^)/3'
_refine_ls_weighting_scheme calc
_refine_ls_wR_factor_gt 0.1378
_refine_ls_wR_factor_ref 0.1423
_reflns_number_gt 5234
_reflns_number_total 5743
_reflns_threshold_expression I>2\s(I)
_cod_data_source_file hg5336.cif
_cod_data_source_block I
_cod_original_sg_symbol_H-M 'P 21/c'
_cod_database_code 2238500
_cod_database_fobs_code 2238500

loop_
_symmetry_equiv_pos_as_xyz
'x, y, z'
'-x, y+1/2, -z+1/2'
'-x, -y, -z'
'x, -y-1/2, z-1/2'

loop_
_atom_site_type_symbol
_atom_site_label
_atom_site_fract_x
_atom_site_fract_y
_atom_site_fract_z
_atom_site_U_iso_or_equiv
_atom_site_adp_type
_atom_site_calc_flag
_atom_site_refinement_flags
_atom_site_occupancy
_atom_site_symmetry_multiplicity
_atom_site_disorder_assembly
_atom_site_disorder_group
S S1 0.11609(4) 0.55881(4) 0.67655(3) 0.02477(15) Uani d . 1 1 . .
S S2 0.62752(4) 0.46118(4) 0.44878(3) 0.02293(15) Uani d . 1 1 . .
O O1 0.17340(12) 0.22802(13) 0.68690(8) 0.0241(3) Uani d . 1 1 . .
O O2 0.61704(11) 0.15808(12) 0.54351(7) 0.0206(3) Uani d . 1 1 . .
N N1 0.24077(13) 0.43431(13) 0.77683(8) 0.0169(3) Uani d . 1 1 . .
N N2 0.25286(13) 0.39332(14) 0.66500(8) 0.0170(3) Uani d . 1 1 . .
H H2 0.2964 0.4261 0.6426 0.020 Uiso calc R 1 1 . .
N N3 0.56570(13) 0.34366(14) 0.54531(9) 0.0176(3) Uani d . 1 1 . .
H H3 0.5191 0.3901 0.5572 0.021 Uiso calc R 1 1 . .
N N4 0.75240(13) 0.37320(13) 0.56575(9) 0.0178(3) Uani d . 1 1 B .
C C1 0.18861(16) 0.48806(17) 0.82699(10) 0.0203(4) Uani d . 1 1 . .
H H1A 0.1745 0.5688 0.8145 0.024 Uiso calc R 1 1 . .
H H1B 0.2388 0.4851 0.8733 0.024 Uiso calc R 1 1 . .
C C2 0.08139(17) 0.43044(18) 0.82988(11) 0.0219(4) Uani d . 1 1 . .
H H2A 0.0328 0.4316 0.7824 0.026 Uiso calc R 1 1 . .
C C3 0.0975(2) 0.3077(2) 0.85294(13) 0.0306(5) Uani d . 1 1 . .
H H3A 0.1339 0.2665 0.8223 0.046 Uiso calc R 1 1 . .
H H3B 0.0268 0.2729 0.8511 0.046 Uiso calc R 1 1 . .
H H3C 0.1421 0.3046 0.9003 0.046 Uiso calc R 1 1 . .
C C4 0.02682(19) 0.4997(2) 0.87688(13) 0.0323(5) Uani d . 1 1 . .
H H4A -0.0413 0.4630 0.8796 0.048 Uiso calc R 1 1 . .
H H4B 0.0116 0.5763 0.8580 0.048 Uiso calc R 1 1 . .
H H4C 0.0752 0.5042 0.9231 0.048 Uiso calc R 1 1 . .
C C5 0.33477(16) 0.36086(17) 0.80564(10) 0.0196(4) Uani d . 1 1 . .
H H5A 0.3458 0.3086 0.7691 0.023 Uiso calc R 1 1 . .
H H5B 0.3183 0.3143 0.8431 0.023 Uiso calc R 1 1 . .
C C6 0.44031(17) 0.42639(19) 0.83420(11) 0.0239(4) Uani d . 1 1 . .
H H6 0.4305 0.4746 0.8734 0.029 Uiso calc R 1 1 . .
C C7 0.47084(19) 0.5028(2) 0.78033(13) 0.0334(5) Uani d . 1 1 . .
H H7A 0.5390 0.5420 0.8008 0.050 Uiso calc R 1 1 . .
H H7B 0.4132 0.5587 0.7643 0.050 Uiso calc R 1 1 . .
H H7C 0.4800 0.4568 0.7412 0.050 Uiso calc R 1 1 . .
C C8 0.52897(19) 0.3391(2) 0.86208(13) 0.0347(5) Uani d . 1 1 . .
H H8A 0.5980 0.3782 0.8804 0.052 Uiso calc R 1 1 . .
H H8B 0.5363 0.2881 0.8248 0.052 Uiso calc R 1 1 . .
H H8C 0.5094 0.2952 0.8990 0.052 Uiso calc R 1 1 . .
C C9 0.20600(16) 0.45859(16) 0.71007(10) 0.0177(4) Uani d . 1 1 . .
C C10 0.23093(15) 0.27912(16) 0.65600(10) 0.0173(4) Uani d . 1 1 . .
C C11 0.28645(15) 0.22035(16) 0.60795(10) 0.0164(4) Uani d . 1 1 . .
C C12 0.23975(16) 0.12179(16) 0.57527(10) 0.0183(4) Uani d . 1 1 . .
H H12 0.1725 0.0956 0.5824 0.022 Uiso calc R 1 1 . .
C C13 0.29103(16) 0.06192(16) 0.53250(10) 0.0196(4) Uani d . 1 1 . .
H H13 0.2580 -0.0040 0.5093 0.024 Uiso calc R 1 1 . .
C C14 0.39096(16) 0.09851(16) 0.52349(10) 0.0179(4) Uani d . 1 1 . .
H H14 0.4266 0.0568 0.4947 0.021 Uiso calc R 1 1 . .
C C15 0.43890(15) 0.19632(16) 0.55670(10) 0.0162(4) Uani d . 1 1 . .
C C16 0.38622(15) 0.25765(16) 0.59863(9) 0.0158(4) Uani d . 1 1 . .
H H16 0.4182 0.3248 0.6208 0.019 Uiso calc R 1 1 . .
C C17 0.54908(15) 0.22891(16) 0.54792(10) 0.0164(4) Uani d . 1 1 . .
C C18 0.65585(16) 0.38956(16) 0.52398(10) 0.0173(4) Uani d . 1 1 . .
C C19 0.85265(15) 0.40405(17) 0.54486(11) 0.0200(4) Uani d . 1 1 . .
H H19A 0.8997 0.4496 0.5819 0.024 Uiso calc R 1 1 . .
H H19B 0.8337 0.4515 0.5028 0.024 Uiso calc R 1 1 . .
C C20 0.91545(16) 0.29955(17) 0.53062(11) 0.0217(4) Uani d . 1 1 . .
H H20 0.9352 0.2529 0.5736 0.026 Uiso calc R 1 1 . .
C C21 1.02006(16) 0.33990(19) 0.51283(11) 0.0252(4) Uani d . 1 1 . .
H H21A 1.0612 0.3873 0.5504 0.038 Uiso calc R 1 1 . .
H H21B 1.0020 0.3841 0.4700 0.038 Uiso calc R 1 1 . .
H H21C 1.0639 0.2741 0.5067 0.038 Uiso calc R 1 1 . .
C C22 0.84824(19) 0.22679(19) 0.47291(13) 0.0292(5) Uani d . 1 1 . .
H H22A 0.7817 0.2023 0.4854 0.044 Uiso calc R 1 1 . .
H H22B 0.8904 0.1601 0.4660 0.044 Uiso calc R 1 1 . .
H H22C 0.8294 0.2711 0.4302 0.044 Uiso calc R 1 1 . .
C C23 0.76747(16) 0.33369(17) 0.63803(10) 0.0208(4) Uani d D 1 1 . .
H H23A 0.7282 0.2611 0.6375 0.025 Uiso calc PR 0.50 1 A 1
H H23B 0.8456 0.3181 0.6570 0.025 Uiso calc PR 0.50 1 A 1
H H23C 0.8314 0.2830 0.6501 0.025 Uiso calc PR 0.50 1 A 2
H H23D 0.7030 0.2898 0.6423 0.025 Uiso calc PR 0.50 1 A 2
C C24 0.7304(4) 0.4126(4) 0.6856(2) 0.0249(7) Uani d PDU 0.50 1 B 1
H H24 0.6498 0.4219 0.6718 0.030 Uiso calc PR 0.50 1 B 1
C C25 0.7662(18) 0.3648(9) 0.7587(4) 0.0535(12) Uani d PDU 0.50 1 B 1
H H25A 0.7500 0.2835 0.7580 0.080 Uiso calc PR 0.50 1 B 1
H H25B 0.7272 0.4038 0.7888 0.080 Uiso calc PR 0.50 1 B 1
H H25C 0.8445 0.3764 0.7763 0.080 Uiso calc PR 0.50 1 B 1
C C26 0.7866(5) 0.5259(4) 0.6858(3) 0.0385(8) Uani d PDU 0.50 1 B 1
H H26A 0.7744 0.5723 0.7239 0.058 Uiso calc PR 0.50 1 B 1
H H26B 0.7571 0.5649 0.6420 0.058 Uiso calc PR 0.50 1 B 1
H H26C 0.8647 0.5138 0.6916 0.058 Uiso calc PR 0.50 1 B 1
C C24' 0.7841(4) 0.4354(4) 0.6890(2) 0.0249(7) Uani d PD 0.50 1 B 2
H H24' 0.8598 0.4653 0.6964 0.030 Uiso calc PR 0.50 1 B 2
C C25' 0.7669(18) 0.3828(10) 0.7565(4) 0.0535(12) Uani d PD 0.50 1 B 2
H H25D 0.7828 0.4395 0.7934 0.080 Uiso calc PR 0.50 1 B 2
H H25E 0.8156 0.3178 0.7695 0.080 Uiso calc PR 0.50 1 B 2
H H25F 0.6915 0.3576 0.7494 0.080 Uiso calc PR 0.50 1 B 2
C C26' 0.7058(5) 0.5276(4) 0.6693(3) 0.0385(8) Uani d PD 0.50 1 B 2
H H26D 0.7060 0.5536 0.6227 0.058 Uiso calc PR 0.50 1 B 2
H H26E 0.7257 0.5905 0.7019 0.058 Uiso calc PR 0.50 1 B 2
H H26F 0.6331 0.5003 0.6700 0.058 Uiso calc PR 0.50 1 B 2

loop_
_atom_site_aniso_label
_atom_site_aniso_U_11
_atom_site_aniso_U_22
_atom_site_aniso_U_33
_atom_site_aniso_U_12
_atom_site_aniso_U_13
_atom_site_aniso_U_23
S1 0.0289(3) 0.0230(3) 0.0233(3) 0.00895(19) 0.0080(2) 0.00262(19)
S2 0.0208(3) 0.0234(3) 0.0279(3) 0.00407(18) 0.0124(2) 0.00993(19)
O1 0.0282(8) 0.0239(7) 0.0252(7) -0.0074(6) 0.0163(6) -0.0031(6)
O2 0.0200(7) 0.0164(7) 0.0286(8) 0.0007(5) 0.0119(6) -0.0014(5)
N1 0.0179(8) 0.0179(8) 0.0167(8) 0.0007(6) 0.0078(6) -0.0014(6)
N2 0.0189(8) 0.0175(8) 0.0175(8) -0.0016(6) 0.0101(6) -0.0002(6)
N3 0.0165(8) 0.0143(8) 0.0255(9) 0.0001(6) 0.0121(7) 0.0015(6)
N4 0.0187(8) 0.0141(7) 0.0228(8) -0.0011(6) 0.0092(6) 0.0005(6)
C1 0.0227(10) 0.0206(10) 0.0200(9) -0.0001(8) 0.0098(8) -0.0042(8)
C2 0.0219(10) 0.0248(10) 0.0217(10) -0.0019(8) 0.0106(8) -0.0042(8)
C3 0.0328(12) 0.0269(11) 0.0376(13) -0.0042(9) 0.0190(10) 0.0012(9)
C4 0.0283(11) 0.0371(13) 0.0369(13) -0.0012(10) 0.0186(10) -0.0105(10)
C5 0.0212(10) 0.0207(10) 0.0180(9) 0.0021(8) 0.0071(8) 0.0010(7)
C6 0.0206(10) 0.0299(11) 0.0215(10) 0.0002(8) 0.0052(8) -0.0059(8)
C7 0.0249(11) 0.0387(13) 0.0370(13) -0.0099(10) 0.0085(10) -0.0008(10)
C8 0.0256(11) 0.0425(14) 0.0326(12) 0.0074(10) 0.0002(9) -0.0060(10)
C9 0.0188(9) 0.0161(9) 0.0202(9) -0.0026(7) 0.0086(8) -0.0020(7)
C10 0.0170(9) 0.0193(9) 0.0168(9) -0.0005(7) 0.0063(7) 0.0005(7)
C11 0.0189(9) 0.0156(9) 0.0163(9) -0.0002(7) 0.0070(7) 0.0023(7)
C12 0.0167(9) 0.0177(9) 0.0216(9) -0.0022(7) 0.0065(7) 0.0009(7)
C13 0.0215(10) 0.0157(9) 0.0221(10) -0.0032(7) 0.0058(8) -0.0023(7)
C14 0.0202(9) 0.0159(9) 0.0187(9) 0.0010(7) 0.0071(7) -0.0012(7)
C15 0.0175(9) 0.0151(9) 0.0171(9) -0.0002(7) 0.0066(7) 0.0029(7)
C16 0.0182(9) 0.0134(8) 0.0164(9) -0.0017(7) 0.0052(7) -0.0002(7)
C17 0.0190(9) 0.0157(9) 0.0162(9) -0.0010(7) 0.0078(7) -0.0005(7)
C18 0.0192(9) 0.0122(8) 0.0235(10) 0.0000(7) 0.0110(7) -0.0003(7)
C19 0.0160(9) 0.0181(9) 0.0285(10) -0.0021(7) 0.0104(8) 0.0025(8)
C20 0.0220(10) 0.0202(10) 0.0261(10) 0.0045(8) 0.0118(8) 0.0060(8)
C21 0.0174(10) 0.0325(11) 0.0266(11) 0.0029(8) 0.0073(8) 0.0022(9)
C22 0.0303(11) 0.0215(10) 0.0416(13) -0.0044(9) 0.0202(10) -0.0055(9)
C23 0.0198(9) 0.0217(10) 0.0217(10) -0.0007(8) 0.0067(8) 0.0020(8)
C24 0.026(2) 0.0248(17) 0.0264(14) -0.0041(16) 0.0106(18) -0.0030(13)
C25 0.072(2) 0.066(3) 0.0243(14) 0.030(3) 0.0160(14) 0.0035(15)
C26 0.050(2) 0.0312(17) 0.0356(19) 0.0013(19) 0.0119(18) -0.0110(15)
C24' 0.026(2) 0.0248(17) 0.0264(14) -0.0041(16) 0.0106(18) -0.0030(13)
C25' 0.072(2) 0.066(3) 0.0243(14) 0.030(3) 0.0160(14) 0.0035(15)
C26' 0.050(2) 0.0312(17) 0.0356(19) 0.0013(19) 0.0119(18) -0.0110(15)

loop_
_atom_type_symbol
_atom_type_description
_atom_type_scat_dispersion_real
_atom_type_scat_dispersion_imag
_atom_type_scat_source
C C 0.0181 0.0091 'International Tables Vol C Tables 4.2.6.8 and 6.1.1.4'
H H 0.0000 0.0000 'International Tables Vol C Tables 4.2.6.8 and 6.1.1.4'
N N 0.0311 0.0180 'International Tables Vol C Tables 4.2.6.8 and 6.1.1.4'
O O 0.0492 0.0322 'International Tables Vol C Tables 4.2.6.8 and 6.1.1.4'
S S 0.3331 0.5567 'International Tables Vol C Tables 4.2.6.8 and 6.1.1.4'

loop_
_geom_angle_atom_site_label_1
_geom_angle_atom_site_label_2
_geom_angle_atom_site_label_3
_geom_angle
C9 N1 C1 119.61(16)
C9 N1 C5 124.04(16)
C1 N1 C5 116.23(15)
C10 N2 C9 120.73(16)
C10 N2 H2 119.6
C9 N2 H2 119.6
C17 N3 C18 121.97(16)
C17 N3 H3 119.0
C18 N3 H3 119.0
C18 N4 C19 121.16(17)
C18 N4 C23 122.92(16)
C19 N4 C23 115.67(16)
N1 C1 C2 112.50(16)
N1 C1 H1A 109.1
C2 C1 H1A 109.1
N1 C1 H1B 109.1
C2 C1 H1B 109.1
H1A C1 H1B 107.8
C2 C3 H3A 109.5
C2 C3 H3B 109.5
H3A C3 H3B 109.5
C2 C3 H3C 109.5
H3A C3 H3C 109.5
H3B C3 H3C 109.5
C3 C2 C4 111.80(19)
C3 C2 C1 112.21(18)
C4 C2 C1 108.81(17)
C3 C2 H2A 108.0
C4 C2 H2A 108.0
C1 C2 H2A 108.0
C2 C4 H4A 109.5
C2 C4 H4B 109.5
H4A C4 H4B 109.5
C2 C4 H4C 109.5
H4A C4 H4C 109.5
H4B C4 H4C 109.5
N1 C5 C6 113.66(17)
N1 C5 H5A 108.8
C6 C5 H5A 108.8
N1 C5 H5B 108.8
C6 C5 H5B 108.8
H5A C5 H5B 107.7
C7 C6 C8 111.48(19)
C7 C6 C5 112.55(18)
C8 C6 C5 107.27(18)
C7 C6 H6 108.5
C8 C6 H6 108.5
C5 C6 H6 108.5
C6 C7 H7A 109.5
C6 C7 H7B 109.5
H7A C7 H7B 109.5
C6 C7 H7C 109.5
H7A C7 H7C 109.5
H7B C7 H7C 109.5
C6 C8 H8A 109.5
C6 C8 H8B 109.5
H8A C8 H8B 109.5
C6 C8 H8C 109.5
H8A C8 H8C 109.5
H8B C8 H8C 109.5
N1 C9 N2 115.45(17)
N1 C9 S1 125.80(15)
N2 C9 S1 118.74(15)
O1 C10 N2 122.87(18)
O1 C10 C11 121.82(18)
N2 C10 C11 115.26(16)
C16 C11 C12 119.89(18)
C16 C11 C10 121.58(17)
C12 C11 C10 118.41(17)
C13 C12 C11 120.28(18)
C13 C12 H12 119.9
C11 C12 H12 119.9
C12 C13 C14 119.94(18)
C12 C13 H13 120.0
C14 C13 H13 120.0
C13 C14 C15 120.12(18)
C13 C14 H14 119.9
C15 C14 H14 119.9
C16 C15 C14 119.86(17)
C16 C15 C17 122.16(17)
C14 C15 C17 117.94(17)
C15 C16 C11 119.89(17)
C15 C16 H16 120.1
C11 C16 H16 120.1
O2 C17 N3 123.74(17)
O2 C17 C15 121.87(17)
N3 C17 C15 114.39(16)
N4 C18 N3 116.55(17)
N4 C18 S2 127.12(15)
N3 C18 S2 116.32(14)
N4 C19 C20 112.09(16)
N4 C19 H19A 109.2
C20 C19 H19A 109.2
N4 C19 H19B 109.2
C20 C19 H19B 109.2
H19A C19 H19B 107.9
C22 C20 C21 111.05(17)
C22 C20 C19 111.87(17)
C21 C20 C19 108.17(17)
C22 C20 H20 108.6
C21 C20 H20 108.6
C19 C20 H20 108.6
C20 C21 H21A 109.5
C20 C21 H21B 109.5
H21A C21 H21B 109.5
C20 C21 H21C 109.5
H21A C21 H21C 109.5
H21B C21 H21C 109.5
C20 C22 H22A 109.5
C20 C22 H22B 109.5
H22A C22 H22B 109.5
C20 C22 H22C 109.5
H22A C22 H22C 109.5
H22B C22 H22C 109.5
C24 C23 N4 116.0(2)
C24 C23 C24' 27.3(2)
N4 C23 C24' 111.1(2)
C24 C23 H23A 108.3
N4 C23 H23A 108.3
C24' C23 H23A 131.6
C24 C23 H23B 108.3
N4 C23 H23B 108.3
C24' C23 H23B 85.8
H23A C23 H23B 107.4
C24 C23 H23C 126.2
N4 C23 H23C 109.4
C24' C23 H23C 109.4
H23A C23 H23C 82.0
H23B C23 H23C 26.8
C24 C23 H23D 82.9
N4 C23 H23D 109.4
C24' C23 H23D 109.4
H23A C23 H23D 28.7
H23B C23 H23D 130.0
H23C C23 H23D 108.0
C23 C24 C26 109.5(3)
C23 C24 C25 108.2(6)
C26 C24 C25 106.9(7)
C23 C24 H24 110.7
C26 C24 H24 110.7
C25 C24 H24 110.7
C24 C25 H25A 109.5
C24 C25 H25B 109.5
H25A C25 H25B 109.5
C24 C25 H25C 109.5
H25A C25 H25C 109.5
H25B C25 H25C 109.5
C24 C26 H26A 109.5
C24 C26 H26B 109.5
H26A C26 H26B 109.5
C24 C26 H26C 109.5
H26A C26 H26C 109.5
H26B C26 H26C 109.5
C26' C24' C25' 107.7(7)
C26' C24' C23 114.8(4)
C25' C24' C23 103.6(5)
C26' C24' H24' 110.1
C25' C24' H24' 110.1
C23 C24' H24' 110.1
C24' C25' H25D 109.5
C24' C25' H25E 109.5
H25D C25' H25E 109.5
C24' C25' H25F 109.5
H25D C25' H25F 109.5
H25E C25' H25F 109.5
C24' C26' H26D 109.5
C24' C26' H26E 109.5
H26D C26' H26E 109.5
C24' C26' H26F 109.5
H26D C26' H26F 109.5
H26E C26' H26F 109.5

loop_
_geom_bond_atom_site_label_1
_geom_bond_atom_site_label_2
_geom_bond_distance
S1 C9 1.668(2)
S2 C18 1.685(2)
O1 C10 1.222(2)
O2 C17 1.219(2)
N1 C9 1.331(3)
N1 C1 1.470(2)
N1 C5 1.475(2)
N2 C10 1.379(3)
N2 C9 1.419(2)
N2 H2 0.8800
N3 C17 1.374(2)
N3 C18 1.421(2)
N3 H3 0.8800
N4 C18 1.321(3)
N4 C19 1.477(2)
N4 C23 1.485(3)
C1 C2 1.535(3)
C1 H1A 0.9900
C1 H1B 0.9900
C2 C3 1.519(3)
C3 H3A 0.9800
C3 H3B 0.9800
C3 H3C 0.9800
C2 C4 1.530(3)
C2 H2A 1.0000
C4 H4A 0.9800
C4 H4B 0.9800
C4 H4C 0.9800
C5 C6 1.533(3)
C5 H5A 0.9900
C5 H5B 0.9900
C6 C7 1.523(3)
C6 C8 1.528(3)
C6 H6 1.0000
C7 H7A 0.9800
C7 H7B 0.9800
C7 H7C 0.9800
C8 H8A 0.9800
C8 H8B 0.9800
C8 H8C 0.9800
C10 C11 1.491(3)
C11 C16 1.395(3)
C11 C12 1.395(3)
C12 C13 1.385(3)
C12 H12 0.9500
C13 C14 1.392(3)
C13 H13 0.9500
C14 C15 1.396(3)
C14 H14 0.9500
C15 C16 1.393(3)
C15 C17 1.501(3)
C16 H16 0.9500
C19 C20 1.532(3)
C19 H19A 0.9900
C19 H19B 0.9900
C20 C22 1.524(3)
C20 C21 1.530(3)
C20 H20 1.0000
C21 H21A 0.9800
C21 H21B 0.9800
C21 H21C 0.9800
C22 H22A 0.9800
C22 H22B 0.9800
C22 H22C 0.9800
C23 C24 1.485(4)
C23 C24' 1.556(4)
C23 H23A 0.9900
C23 H23B 0.9900
C23 H23C 0.9900
C23 H23D 0.9900
C24 C26 1.515(6)
C24 C25 1.529(8)
C24 H24 1.0000
C25 H25A 0.9800
C25 H25B 0.9800
C25 H25C 0.9800
C26 H26A 0.9800
C26 H26B 0.9800
C26 H26C 0.9800
C24' C26' 1.463(6)
C24' C25' 1.547(8)
C24' H24' 1.0000
C25' H25D 0.9800
C25' H25E 0.9800
C25' H25F 0.9800
C26' H26D 0.9800
C26' H26E 0.9800
C26' H26F 0.9800

loop_
_geom_hbond_atom_site_label_D
_geom_hbond_atom_site_label_H
_geom_hbond_atom_site_label_A
_geom_hbond_site_symmetry_A
_geom_hbond_distance_DH
_geom_hbond_distance_HA
_geom_hbond_distance_DA
_geom_hbond_angle_DHA
N2 H2 S2 3_666 0.88 2.62 3.4745(17) 163
N3 H3 S2 3_666 0.88 2.54 3.3870(18) 162

loop_
_geom_torsion_atom_site_label_1
_geom_torsion_atom_site_label_2
_geom_torsion_atom_site_label_3
_geom_torsion_atom_site_label_4
_geom_torsion
C9 N1 C1 C2 80.0(2)
C5 N1 C1 C2 -103.8(2)
N1 C1 C2 C3 62.2(2)
N1 C1 C2 C4 -173.59(18)
C9 N1 C5 C6 96.8(2)
C1 N1 C5 C6 -79.3(2)
N1 C5 C6 C7 -57.2(2)
N1 C5 C6 C8 179.81(17)
C1 N1 C9 N2 -173.21(16)
C5 N1 C9 N2 10.8(3)
C1 N1 C9 S1 8.1(3)
C5 N1 C9 S1 -167.84(15)
C10 N2 C9 N1 68.0(2)
C10 N2 C9 S1 -113.25(18)
C9 N2 C10 O1 -1.9(3)
C9 N2 C10 C11 -179.25(17)
O1 C10 C11 C16 -148.7(2)
N2 C10 C11 C16 28.7(3)
O1 C10 C11 C12 27.3(3)
N2 C10 C11 C12 -155.33(18)
C16 C11 C12 C13 -1.2(3)
C10 C11 C12 C13 -177.27(18)
C11 C12 C13 C14 1.7(3)
C12 C13 C14 C15 -0.9(3)
C13 C14 C15 C16 -0.3(3)
C13 C14 C15 C17 177.14(18)
C14 C15 C16 C11 0.8(3)
C17 C15 C16 C11 -176.57(17)
C12 C11 C16 C15 0.0(3)
C10 C11 C16 C15 175.89(17)
C18 N3 C17 O2 12.4(3)
C18 N3 C17 C15 -167.52(17)
C16 C15 C17 O2 142.2(2)
C14 C15 C17 O2 -35.2(3)
C16 C15 C17 N3 -37.8(3)
C14 C15 C17 N3 144.76(18)
C19 N4 C18 N3 172.06(16)
C23 N4 C18 N3 -13.9(3)
C19 N4 C18 S2 -9.2(3)
C23 N4 C18 S2 164.81(15)
C17 N3 C18 N4 -68.6(2)
C17 N3 C18 S2 112.56(18)
C18 N4 C19 C20 -108.5(2)
C23 N4 C19 C20 77.1(2)
N4 C19 C20 C22 60.0(2)
N4 C19 C20 C21 -177.34(17)
C18 N4 C23 C24 -65.4(3)
C19 N4 C23 C24 108.9(3)
C18 N4 C23 C24' -94.8(3)
C19 N4 C23 C24' 79.6(3)
N4 C23 C24 C26 -56.3(4)
C24' C23 C24 C26 29.6(5)
N4 C23 C24 C25 -172.5(8)
C24' C23 C24 C25 -86.6(10)
C24 C23 C24' C26' -58.2(6)
N4 C23 C24' C26' 47.9(4)
C24 C23 C24' C25' 59.0(10)
N4 C23 C24' C25' 165.1(8)
